data_7150371
loop_
_publ_author_name
'Griesbeck, Axel G.'
'Bondock, Samir'
'Lex, Johann'

_publ_section_title
;
 Stereoselective generation of vicinal stereogenic quaternary centers
 by photocycloaddition of 5-methoxy oxazoles to alpha-keto esters:
 synthesis of erythro beta-hydroxy dimethyl aspartates.
;
_journal_issue 8
_journal_name_full 'Organic &amp; biomolecular chemistry'
_journal_page_first 1113
_journal_page_last 1115
_journal_paper_doi 10.1039/b401990c
_journal_volume 2
_journal_year 2004
_chemical_formula_sum 'C11 H19 N O6'
_chemical_formula_weight 261.27
_chemical_name_systematic
;
?
;
_space_group_IT_number 14
_symmetry_cell_setting monoclinic
_symmetry_space_group_name_Hall '-P 2ybc'
_symmetry_space_group_name_H-M 'P 1 21/c 1'
_atom_sites_solution_hydrogens geom
_atom_sites_solution_primary direct
_atom_sites_solution_secondary difmap
_audit_creation_method SHELXL-97
_cell_angle_alpha 90.00
_cell_angle_beta 108.02(1)
_cell_angle_gamma 90.00
_cell_formula_units_Z 4
_cell_length_a 7.319(1)
_cell_length_b 21.573(1)
_cell_length_c 8.799(1)
_cell_measurement_reflns_used 2722
_cell_measurement_temperature 293(2)
_cell_measurement_theta_max 27.54
_cell_measurement_theta_min 1.89
_cell_volume 1321.2(3)
_computing_cell_refinement 'Nonius DENZO'
_computing_data_collection 'Nonius COLLECT'
_computing_data_reduction 'Nonius DENZO'
_computing_molecular_graphics SCHAKAL
_computing_publication_material 'SHELXL-97 (Sheldrick, 1997)'
_computing_structure_refinement 'SHELXL-97 (Sheldrick, 1997)'
_computing_structure_solution 'SHELXS-97 (Sheldrick, 1997)'
_diffrn_ambient_temperature 293(2)
_diffrn_measured_fraction_theta_full 0.891
_diffrn_measured_fraction_theta_max 0.891
_diffrn_measurement_device_type 'Nonius KappaCCD'
_diffrn_measurement_method Phi/Omega-scans
_diffrn_radiation_monochromator graphite
_diffrn_radiation_source 'fine-focus sealed tube'
_diffrn_radiation_type MoK\a
_diffrn_radiation_wavelength 0.71073
_diffrn_reflns_av_R_equivalents 0.0923
_diffrn_reflns_av_sigmaI/netI 0.1314
_diffrn_reflns_limit_h_max 7
_diffrn_reflns_limit_h_min -7
_diffrn_reflns_limit_k_max 27
_diffrn_reflns_limit_k_min -27
_diffrn_reflns_limit_l_max 11
_diffrn_reflns_limit_l_min -11
_diffrn_reflns_number 5302
_diffrn_reflns_theta_full 27.54
_diffrn_reflns_theta_max 27.54
_diffrn_reflns_theta_min 1.89
_exptl_absorpt_coefficient_mu 0.107
_exptl_absorpt_correction_type none
_exptl_crystal_colour colourless
_exptl_crystal_density_diffrn 1.314
_exptl_crystal_density_method 'not measured'
_exptl_crystal_description needle
_exptl_crystal_F_000 560
_exptl_crystal_size_max .20
_exptl_crystal_size_mid .08
_exptl_crystal_size_min .08
_refine_diff_density_max 0.153
_refine_diff_density_min -0.232
_refine_diff_density_rms 0.044
_refine_ls_extinction_method none
_refine_ls_goodness_of_fit_ref 0.956
_refine_ls_hydrogen_treatment mixed
_refine_ls_matrix_type full
_refine_ls_number_parameters 218
_refine_ls_number_reflns 2722
_refine_ls_number_restraints 0
_refine_ls_restrained_S_all 0.956
_refine_ls_R_factor_all 0.1965
_refine_ls_R_factor_gt 0.0562
_refine_ls_shift/su_max 0.009
_refine_ls_shift/su_mean 0.001
_refine_ls_structure_factor_coef Fsqd
_refine_ls_weighting_details 'calc w=1/[\s^2^(Fo^2^)+(0.0535P)^2^+0.0000P] where P=(Fo^2^+2Fc^2^)/3'
_refine_ls_weighting_scheme calc
_refine_ls_wR_factor_gt 0.1017
_refine_ls_wR_factor_ref 0.1390
_reflns_number_gt 1023
_reflns_number_total 2722
_reflns_threshold_expression >2sigma(I)
_cod_data_source_file b401990c.txt
_cod_data_source_block 4b
_cod_original_cell_volume 1321.2(2)
_cod_original_sg_symbol_H-M P21/c
_cod_database_code 7150371

loop_
_symmetry_equiv_pos_as_xyz
'x, y, z'
'x, -y+1/2, z+1/2'
'-x, -y, -z'
'-x, y-1/2, -z-1/2'

loop_
_atom_site_label
_atom_site_type_symbol
_atom_site_fract_x
_atom_site_fract_y
_atom_site_fract_z
_atom_site_U_iso_or_equiv
_atom_site_adp_type
_atom_site_occupancy
_atom_site_symmetry_multiplicity
_atom_site_calc_flag
_atom_site_refinement_flags
_atom_site_disorder_assembly
_atom_site_disorder_group
C1 C 0.9642(8) 0.2536(3) 0.7936(8) 0.0864(15) Uani 1 1 d . . .
C2 C 0.8478(4) 0.35248(18) 0.8263(5) 0.0516(10) Uani 1 1 d . . .
C3 C 0.7235(3) 0.40867(15) 0.7470(4) 0.0411(8) Uani 1 1 d . . .
C4 C 0.5090(4) 0.39574(15) 0.7421(4) 0.0423(9) Uani 1 1 d . . .
C5 C 0.4413(4) 0.33272(18) 0.6630(5) 0.0509(10) Uani 1 1 d . . .
C6 C 0.4399(6) 0.22475(19) 0.7011(5) 0.0889(14) Uani 1 1 d . . .
H6A H 0.3044 0.2206 0.6485 0.147(8) Uiso 1 1 calc R . .
H6B H 0.4804 0.1944 0.7846 0.147(8) Uiso 1 1 calc R . .
H6C H 0.5080 0.2185 0.6250 0.147(8) Uiso 1 1 calc R . .
C7 C 0.8098(5) 0.46663(17) 0.8445(5) 0.0497(9) Uani 1 1 d . . .
C8 C 0.7206(5) 0.5284(2) 0.7820(5) 0.0574(11) Uani 1 1 d . . .
C9 C 0.8784(4) 0.41625(14) 0.5350(4) 0.0482(9) Uani 1 1 d . . .
C10 C 0.8490(4) 0.42164(16) 0.3593(4) 0.0627(11) Uani 1 1 d . . .
H10A H 0.8909 0.4618 0.3364 0.147(8) Uiso 1 1 calc R . .
H10B H 0.7152 0.4165 0.3017 0.147(8) Uiso 1 1 calc R . .
H10C H 0.9221 0.3901 0.3272 0.147(8) Uiso 1 1 calc R . .
C11 C 0.4829(6) 0.3996(2) 0.9072(5) 0.0568(11) Uani 1 1 d . . .
N1 N 0.7196(4) 0.41410(12) 0.5813(3) 0.0434(7) Uani 1 1 d . . .
O1 O 0.8477(3) 0.30753(12) 0.7229(3) 0.0571(7) Uani 1 1 d . . .
O2 O 0.9313(3) 0.35010(12) 0.9669(3) 0.0743(8) Uani 1 1 d . . .
O3 O 0.3991(3) 0.44229(11) 0.6401(3) 0.0517(7) Uani 1 1 d . . .
O4 O 0.3633(3) 0.32602(12) 0.5230(3) 0.0731(8) Uani 1 1 d . . .
O5 O 0.4805(3) 0.28632(12) 0.7691(3) 0.0616(7) Uani 1 1 d . . .
O6 O 1.0386(3) 0.41378(11) 0.6349(3) 0.0659(8) Uani 1 1 d . . .
H1A H 1.106(8) 0.273(3) 0.838(7) 0.18(2) Uiso 1 1 d . . .
H1B H 0.939(5) 0.226(2) 0.702(5) 0.101(16) Uiso 1 1 d . . .
H1C H 0.913(6) 0.235(2) 0.880(6) 0.13(2) Uiso 1 1 d . . .
H7A H 0.950(4) 0.4660(13) 0.851(3) 0.058(9) Uiso 1 1 d . . .
H7B H 0.808(4) 0.4576(13) 0.955(4) 0.050(10) Uiso 1 1 d . . .
H8A H 0.793(4) 0.5634(17) 0.834(4) 0.079(12) Uiso 1 1 d . . .
H8B H 0.712(4) 0.5351(16) 0.658(5) 0.083(12) Uiso 1 1 d . . .
H8C H 0.578(5) 0.5313(14) 0.786(3) 0.074(10) Uiso 1 1 d . . .
H11A H 0.497(5) 0.4439(18) 0.944(4) 0.099(14) Uiso 1 1 d . . .
H11B H 0.580(5) 0.3714(17) 0.983(4) 0.077(12) Uiso 1 1 d . . .
H11C H 0.355(4) 0.3869(13) 0.900(3) 0.060(10) Uiso 1 1 d . . .
H1N H 0.612(4) 0.4188(14) 0.511(3) 0.045(9) Uiso 1 1 d . . .
H3O H 0.284(5) 0.4341(18) 0.625(4) 0.089(14) Uiso 1 1 d . . .

loop_
_atom_site_aniso_label
_atom_site_aniso_U_11
_atom_site_aniso_U_22
_atom_site_aniso_U_33
_atom_site_aniso_U_23
_atom_site_aniso_U_13
_atom_site_aniso_U_12
C1 0.103(4) 0.060(4) 0.093(5) 0.008(3) 0.025(3) 0.032(3)
C2 0.0388(19) 0.054(3) 0.058(3) -0.003(2) 0.0093(18) -0.0014(17)
C3 0.0309(15) 0.055(2) 0.036(2) -0.0026(18) 0.0082(13) -0.0004(15)
C4 0.0354(17) 0.051(2) 0.041(2) 0.0022(18) 0.0124(15) -0.0006(15)
C5 0.042(2) 0.067(3) 0.049(3) -0.005(2) 0.0213(18) -0.0058(18)
C6 0.128(3) 0.049(3) 0.109(4) -0.021(3) 0.066(3) -0.020(2)
C7 0.042(2) 0.057(3) 0.048(3) -0.001(2) 0.0099(17) -0.0017(17)
C8 0.051(2) 0.059(3) 0.060(3) -0.007(2) 0.0134(19) -0.006(2)
C9 0.037(2) 0.045(2) 0.066(3) -0.0001(19) 0.0221(18) -0.0016(15)
C10 0.064(2) 0.073(3) 0.066(3) 0.000(2) 0.0406(19) -0.0041(18)
C11 0.056(2) 0.066(3) 0.055(3) -0.008(2) 0.027(2) -0.008(2)
N1 0.0242(14) 0.062(2) 0.0441(19) -0.0008(15) 0.0103(13) -0.0004(13)
O1 0.0539(13) 0.0528(18) 0.0648(19) -0.0015(15) 0.0187(12) 0.0082(12)
O2 0.0742(16) 0.074(2) 0.0564(19) 0.0035(16) -0.0070(14) 0.0137(13)
O3 0.0303(12) 0.0643(18) 0.0611(17) 0.0103(13) 0.0151(11) 0.0027(11)
O4 0.0748(16) 0.086(2) 0.0523(18) -0.0168(16) 0.0114(13) -0.0137(14)
O5 0.0807(16) 0.0492(18) 0.0624(19) -0.0033(15) 0.0333(14) -0.0103(13)
O6 0.0299(12) 0.090(2) 0.0785(18) 0.0064(15) 0.0181(11) 0.0000(11)

loop_
_atom_type_symbol
_atom_type_description
_atom_type_scat_dispersion_real
_atom_type_scat_dispersion_imag
_atom_type_scat_source
C C 0.0033 0.0016 'International Tables Vol C Tables 4.2.6.8 and 6.1.1.4'
H H 0.0000 0.0000 'International Tables Vol C Tables 4.2.6.8 and 6.1.1.4'
N N 0.0061 0.0033 'International Tables Vol C Tables 4.2.6.8 and 6.1.1.4'
O O 0.0106 0.0060 'International Tables Vol C Tables 4.2.6.8 and 6.1.1.4'

loop_
_geom_angle_atom_site_label_1
_geom_angle_atom_site_label_2
_geom_angle_atom_site_label_3
_geom_angle
_geom_angle_site_symmetry_1
_geom_angle_site_symmetry_3
_geom_angle_publ_flag
O2 C2 O1 124.5(3) . . ?
O2 C2 C3 122.7(4) . . ?
O1 C2 C3 112.8(3) . . ?
N1 C3 C2 110.0(3) . . ?
N1 C3 C7 111.8(3) . . ?
C2 C3 C7 107.7(3) . . ?
N1 C3 C4 106.0(2) . . ?
C2 C3 C4 108.3(3) . . ?
C7 C3 C4 113.0(3) . . ?
O3 C4 C11 110.5(3) . . ?
O3 C4 C5 107.4(3) . . ?
C11 C4 C5 111.2(3) . . ?
O3 C4 C3 104.8(2) . . ?
C11 C4 C3 112.3(3) . . ?
C5 C4 C3 110.3(2) . . ?
O4 C5 O5 124.0(4) . . ?
O4 C5 C4 123.9(4) . . ?
O5 C5 C4 112.1(3) . . ?
C8 C7 C3 117.3(3) . . ?
O6 C9 N1 120.3(3) . . ?
O6 C9 C10 122.8(3) . . ?
N1 C9 C10 116.9(3) . . ?
C9 N1 C3 123.7(3) . . ?
C2 O1 C1 114.4(3) . . ?
C5 O5 C6 115.2(3) . . ?

loop_
_geom_bond_atom_site_label_1
_geom_bond_atom_site_label_2
_geom_bond_distance
_geom_bond_site_symmetry_2
_geom_bond_publ_flag
C1 O1 1.463(5) . ?
C2 O2 1.199(4) . ?
C2 O1 1.330(4) . ?
C2 C3 1.546(5) . ?
C3 N1 1.454(4) . ?
C3 C7 1.537(4) . ?
C3 C4 1.582(4) . ?
C4 O3 1.420(3) . ?
C4 C11 1.525(4) . ?
C4 C5 1.538(5) . ?
C5 O4 1.196(4) . ?
C5 O5 1.338(4) . ?
C6 O5 1.449(4) . ?
C7 C8 1.510(5) . ?
C9 O6 1.230(3) . ?
C9 N1 1.346(4) . ?
C9 C10 1.498(4) . ?
